data_2236737
loop_
_publ_author_name
'Shirvan, Sadif A.'
'Haydari Dezfuli, Sara'
'Golabi, Elyas'
'Gholamzadeh, Mohammad Amin'

_publ_section_title
;
 Trichlorido(6-methyl-2,2'-bipyridine-\k^2^<i>N</i>,<i>N</i>')(dimethylsulfoxide-\k<i>O</i>)indium(III)
;
_journal_coeditor_code XU5625
_journal_issue 11
_journal_name_full 'Acta Crystallographica Section E'
_journal_page_first m1327
_journal_page_last m1328
_journal_paper_doi 10.1107/S1600536812041049
_journal_volume 68
_journal_year 2012
_chemical_formula_iupac '[In (C11 H10 N2) Cl3 (C2 H6 O S)]'
_chemical_formula_moiety 'C13 H16 Cl3 In N2 O S'
_chemical_formula_sum 'C13 H16 Cl3 In N2 O S'
_chemical_formula_weight 469.52
_chemical_name_systematic
;
Trichlorido(6-methyl-2,2'-bipyridine-\k^2^<i>N</i>,<i>N</i>')(dimethyl
sulfoxide-\k<i>O</i>)indium (III)
;
_space_group_IT_number 14
_symmetry_cell_setting monoclinic
_symmetry_space_group_name_Hall '-P 2ybc'
_symmetry_space_group_name_H-M 'P 1 21/c 1'
_atom_sites_solution_hydrogens geom
_atom_sites_solution_primary direct
_atom_sites_solution_secondary difmap
_audit_creation_method SHELXL-97
_cell_angle_alpha 90.00
_cell_angle_beta 93.393(4)
_cell_angle_gamma 90.00
_cell_formula_units_Z 4
_cell_length_a 13.0169(6)
_cell_length_b 8.5548(3)
_cell_length_c 15.9964(8)
_cell_measurement_reflns_used 14275
_cell_measurement_temperature 298(2)
_cell_measurement_theta_max 26.00
_cell_measurement_theta_min 1.57
_cell_volume 1778.19(14)
_computing_cell_refinement 'SAINT (Bruker, 2007)'
_computing_data_collection 'APEX2 (Bruker, 2007)'
_computing_data_reduction 'SAINT (Bruker, 2007)'
_computing_molecular_graphics 'SHELXTL (Sheldrick, 2008)'
_computing_publication_material 'SHELXTL (Sheldrick, 2008)'
_computing_structure_refinement 'SHELXL97 (Sheldrick, 2008)'
_computing_structure_solution 'SHELXS97 (Sheldrick, 2008)'
_diffrn_ambient_temperature 298(2)
_diffrn_measured_fraction_theta_full 1.000
_diffrn_measured_fraction_theta_max 1.000
_diffrn_measurement_device_type 'Bruker APEXII CCD area detector'
_diffrn_measurement_method 'omega scans'
_diffrn_radiation_monochromator graphite
_diffrn_radiation_source 'fine-focus sealed tube'
_diffrn_radiation_type MoK\a
_diffrn_radiation_wavelength 0.71073
_diffrn_reflns_av_R_equivalents 0.0528
_diffrn_reflns_av_sigmaI/netI 0.0344
_diffrn_reflns_limit_h_max 15
_diffrn_reflns_limit_h_min -16
_diffrn_reflns_limit_k_max 10
_diffrn_reflns_limit_k_min -10
_diffrn_reflns_limit_l_max 19
_diffrn_reflns_limit_l_min -17
_diffrn_reflns_number 14275
_diffrn_reflns_theta_full 26.00
_diffrn_reflns_theta_max 26.00
_diffrn_reflns_theta_min 1.57
_exptl_absorpt_coefficient_mu 1.896
_exptl_absorpt_correction_T_max 0.7012
_exptl_absorpt_correction_T_min 0.5812
_exptl_absorpt_correction_type multi-scan
_exptl_absorpt_process_details '(SADABS; Bruker, 2001)'
_exptl_crystal_colour colorless
_exptl_crystal_density_diffrn 1.754
_exptl_crystal_density_method 'not measured'
_exptl_crystal_description prism
_exptl_crystal_F_000 928
_exptl_crystal_size_max 0.40
_exptl_crystal_size_mid 0.25
_exptl_crystal_size_min 0.20
_refine_diff_density_max 0.649
_refine_diff_density_min -0.539
_refine_ls_extinction_method none
_refine_ls_goodness_of_fit_ref 1.036
_refine_ls_hydrogen_treatment constr
_refine_ls_matrix_type full
_refine_ls_number_parameters 192
_refine_ls_number_reflns 3496
_refine_ls_number_restraints 0
_refine_ls_restrained_S_all 1.036
_refine_ls_R_factor_all 0.0468
_refine_ls_R_factor_gt 0.0334
_refine_ls_shift/su_max 0.013
_refine_ls_shift/su_mean 0.001
_refine_ls_structure_factor_coef Fsqd
_refine_ls_weighting_details 'calc w=1/[\s^2^(Fo^2^)+(0.0420P)^2^+0.0000P] where P=(Fo^2^+2Fc^2^)/3'
_refine_ls_weighting_scheme calc
_refine_ls_wR_factor_gt 0.0721
_refine_ls_wR_factor_ref 0.0757
_reflns_number_gt 2831
_reflns_number_total 3496
_reflns_threshold_expression >2sigma(I)
_cod_data_source_file xu5625.cif
_cod_data_source_block I
_cod_original_sg_symbol_H-M 'P 21/c'
_cod_database_code 2236737
_cod_database_fobs_code 2236737

loop_
_symmetry_equiv_pos_site_id
_symmetry_equiv_pos_as_xyz
1 x,y,z
2 -x,1/2+y,1/2-z
3 -x,-y,-z
4 x,1/2-y,1/2+z

loop_
_atom_site_type_symbol
_atom_site_label
_atom_site_fract_x
_atom_site_fract_y
_atom_site_fract_z
_atom_site_U_iso_or_equiv
_atom_site_adp_type
_atom_site_calc_flag
_atom_site_refinement_flags
_atom_site_occupancy
_atom_site_symmetry_multiplicity
N N1 0.2514(2) 0.9449(3) 0.13539(18) 0.0467(7) Uani d . 1 1
Cl Cl1 0.12219(10) 0.60548(12) 0.13692(9) 0.0801(4) Uani d . 1 1
C C11 0.0925(4) 0.6719(6) -0.1127(4) 0.0878(16) Uani d . 1 1
H H11A 0.0557 0.6185 -0.0709 0.105 Uiso calc R 1 1
H H11B 0.1589 0.6247 -0.1165 0.105 Uiso calc R 1 1
H H11C 0.0545 0.6644 -0.1658 0.105 Uiso calc R 1 1
Cl Cl2 0.40731(9) 0.63682(14) 0.17190(7) 0.0715(3) Uani d . 1 1
N N2 0.1563(2) 0.8750(3) -0.01655(19) 0.0455(7) Uani d . 1 1
C C5 0.2065(3) 1.0631(4) 0.0914(2) 0.0453(8) Uani d . 1 1
C C2 0.2834(4) 1.1141(5) 0.2520(3) 0.0704(12) Uani d . 1 1
H H2 0.3095 1.1284 0.3069 0.084 Uiso calc R 1 1
C C3 0.2403(4) 1.2359(5) 0.2066(3) 0.0676(12) Uani d . 1 1
H H3 0.2373 1.3349 0.2304 0.081 Uiso calc R 1 1
In In1 0.269337(19) 0.71247(3) 0.069351(15) 0.04247(9) Uani d . 1 1
C C6 0.1608(3) 1.0271(4) 0.0064(2) 0.0458(8) Uani d . 1 1
Cl Cl3 0.30194(9) 0.49559(11) -0.02363(7) 0.0630(3) Uani d . 1 1
S S1 0.38648(7) 0.84709(11) -0.09440(5) 0.0444(2) Uani d . 1 1
C C9 0.0639(3) 0.9526(7) -0.1425(3) 0.0697(12) Uani d . 1 1
H H9 0.0300 0.9247 -0.1932 0.084 Uiso calc R 1 1
C C12 0.5099(4) 0.7693(6) -0.1071(3) 0.0766(13) Uani d . 1 1
H H12C 0.5248 0.7738 -0.1651 0.092 Uiso calc R 1 1
H H12B 0.5121 0.6626 -0.0885 0.092 Uiso calc R 1 1
H H12A 0.5602 0.8292 -0.0745 0.092 Uiso calc R 1 1
C C10 0.1050(3) 0.8364(5) -0.0894(3) 0.0572(10) Uani d . 1 1
C C13 0.4079(4) 1.0435(5) -0.1239(3) 0.0660(11) Uani d . 1 1
H H13A 0.4648 1.0855 -0.0902 0.079 Uiso calc R 1 1
H H13B 0.3473 1.1042 -0.1157 0.079 Uiso calc R 1 1
H H13C 0.4232 1.0472 -0.1819 0.079 Uiso calc R 1 1
C C8 0.0727(4) 1.1049(7) -0.1215(3) 0.0752(13) Uani d . 1 1
H H8 0.0467 1.1820 -0.1579 0.090 Uiso calc R 1 1
C C1 0.2870(4) 0.9711(5) 0.2141(2) 0.0635(11) Uani d . 1 1
H H1 0.3156 0.8878 0.2448 0.076 Uiso calc R 1 1
C C7 0.1207(3) 1.1444(5) -0.0456(3) 0.0668(11) Uani d . 1 1
H H7 0.1262 1.2486 -0.0293 0.080 Uiso calc R 1 1
O O1 0.37807(18) 0.8589(3) 0.00075(14) 0.0470(6) Uani d . 1 1
C C4 0.2017(3) 1.2113(4) 0.1264(3) 0.0581(10) Uani d . 1 1
H H4 0.1722 1.2935 0.0954 0.070 Uiso calc R 1 1

loop_
_atom_site_aniso_label
_atom_site_aniso_U_11
_atom_site_aniso_U_22
_atom_site_aniso_U_33
_atom_site_aniso_U_12
_atom_site_aniso_U_13
_atom_site_aniso_U_23
N1 0.0648(19) 0.0362(15) 0.0397(16) -0.0001(13) 0.0090(13) 0.0021(13)
Cl1 0.0865(8) 0.0494(6) 0.1099(9) -0.0006(5) 0.0514(7) 0.0107(6)
C11 0.080(3) 0.086(4) 0.093(4) -0.007(3) -0.024(3) -0.025(3)
Cl2 0.0945(8) 0.0633(6) 0.0549(6) 0.0203(6) -0.0109(5) 0.0082(5)
N2 0.0420(15) 0.0475(17) 0.0473(17) -0.0019(13) 0.0036(13) 0.0010(13)
C5 0.0477(19) 0.0385(18) 0.051(2) -0.0012(15) 0.0133(16) 0.0036(15)
C2 0.105(3) 0.059(3) 0.048(2) -0.010(2) 0.010(2) -0.010(2)
C3 0.088(3) 0.044(2) 0.072(3) -0.004(2) 0.018(2) -0.013(2)
In1 0.05532(16) 0.03124(13) 0.04150(14) 0.00100(11) 0.00834(10) 0.00223(10)
C6 0.0443(18) 0.0391(18) 0.055(2) 0.0020(14) 0.0118(16) 0.0051(16)
Cl3 0.0866(7) 0.0446(5) 0.0588(6) 0.0033(5) 0.0124(5) -0.0110(4)
S1 0.0469(5) 0.0475(5) 0.0386(4) -0.0044(4) 0.0013(4) 0.0013(4)
C9 0.053(2) 0.102(4) 0.053(2) 0.010(2) -0.0027(19) 0.002(3)
C12 0.072(3) 0.092(3) 0.067(3) 0.027(3) 0.017(2) 0.000(3)
C10 0.046(2) 0.069(3) 0.056(2) -0.0017(18) 0.0019(18) -0.007(2)
C13 0.094(3) 0.056(2) 0.048(2) -0.006(2) 0.004(2) 0.0128(19)
C8 0.079(3) 0.088(4) 0.058(3) 0.024(3) 0.000(2) 0.017(2)
C1 0.099(3) 0.050(2) 0.042(2) -0.002(2) 0.006(2) 0.0023(17)
C7 0.079(3) 0.057(2) 0.065(3) 0.016(2) 0.009(2) 0.014(2)
O1 0.0514(14) 0.0532(14) 0.0367(13) -0.0085(11) 0.0046(10) 0.0020(11)
C4 0.067(2) 0.0359(18) 0.073(3) 0.0062(18) 0.010(2) -0.0004(19)

loop_
_atom_type_symbol
_atom_type_description
_atom_type_scat_dispersion_real
_atom_type_scat_dispersion_imag
_atom_type_scat_source
C C 0.0033 0.0016 'International Tables Vol C Tables 4.2.6.8 and 6.1.1.4'
H H 0.0000 0.0000 'International Tables Vol C Tables 4.2.6.8 and 6.1.1.4'
N N 0.0061 0.0033 'International Tables Vol C Tables 4.2.6.8 and 6.1.1.4'
O O 0.0106 0.0060 'International Tables Vol C Tables 4.2.6.8 and 6.1.1.4'
In In -0.7276 1.3100 'International Tables Vol C Tables 4.2.6.8 and 6.1.1.4'
Cl Cl 0.1484 0.1585 'International Tables Vol C Tables 4.2.6.8 and 6.1.1.4'
S S 0.1246 0.1234 'International Tables Vol C Tables 4.2.6.8 and 6.1.1.4'

loop_
_geom_angle_atom_site_label_1
_geom_angle_atom_site_label_2
_geom_angle_atom_site_label_3
_geom_angle
C1 N1 C5 118.9(3)
C1 N1 In1 123.2(3)
C5 N1 In1 117.9(2)
C10 C11 H11A 109.5
C10 C11 H11B 109.5
H11A C11 H11B 109.5
C10 C11 H11C 109.5
H11A C11 H11C 109.5
H11B C11 H11C 109.5
C10 N2 C6 118.8(3)
C10 N2 In1 127.5(3)
C6 N2 In1 112.8(2)
N1 C5 C4 120.2(4)
N1 C5 C6 117.5(3)
C4 C5 C6 122.2(3)
C1 C2 C3 117.9(4)
C1 C2 H2 121.0
C3 C2 H2 121.0
C4 C3 C2 119.8(4)
C4 C3 H3 120.1
C2 C3 H3 120.1
O1 In1 N1 79.77(10)
O1 In1 N2 77.17(9)
N1 In1 N2 71.48(10)
O1 In1 Cl3 89.36(7)
N1 In1 Cl3 168.44(8)
N2 In1 Cl3 102.44(8)
O1 In1 Cl1 166.02(7)
N1 In1 Cl1 91.00(8)
N2 In1 Cl1 90.00(7)
Cl3 In1 Cl1 98.93(4)
O1 In1 Cl2 90.94(7)
N1 In1 Cl2 90.64(8)
N2 In1 Cl2 159.89(8)
Cl3 In1 Cl2 93.47(4)
Cl1 In1 Cl2 99.71(5)
N2 C6 C7 121.7(4)
N2 C6 C5 117.2(3)
C7 C6 C5 121.1(3)
O1 S1 C12 104.9(2)
O1 S1 C13 102.90(18)
C12 S1 C13 99.7(2)
C8 C9 C10 120.9(4)
C8 C9 H9 119.6
C10 C9 H9 119.6
S1 C12 H12C 109.5
S1 C12 H12B 109.5
H12C C12 H12B 109.5
S1 C12 H12A 109.5
H12C C12 H12A 109.5
H12B C12 H12A 109.5
N2 C10 C9 120.3(4)
N2 C10 C11 119.8(4)
C9 C10 C11 119.9(4)
S1 C13 H13A 109.5
S1 C13 H13B 109.5
H13A C13 H13B 109.5
S1 C13 H13C 109.5
H13A C13 H13C 109.5
H13B C13 H13C 109.5
C9 C8 C7 119.0(4)
C9 C8 H8 120.5
C7 C8 H8 120.5
N1 C1 C2 123.3(4)
N1 C1 H1 118.3
C2 C1 H1 118.3
C8 C7 C6 119.2(4)
C8 C7 H7 120.4
C6 C7 H7 120.4
S1 O1 In1 122.40(14)
C3 C4 C5 119.7(4)
C3 C4 H4 120.1
C5 C4 H4 120.1

loop_
_geom_bond_atom_site_label_1
_geom_bond_atom_site_label_2
_geom_bond_distance
_geom_bond_publ_flag
In1 Cl1 2.4330(10) y
In1 Cl2 2.4468(11) y
In1 Cl3 2.4309(9) y
In1 O1 2.227(2) y
In1 N1 2.270(3) y
In1 N2 2.398(3) y
N1 C1 1.335(5) ?
N1 C5 1.346(4) ?
C11 C10 1.462(6) ?
C11 H11A 0.9600 ?
C11 H11B 0.9600 ?
C11 H11C 0.9600 ?
N2 C10 1.349(5) ?
N2 C6 1.353(4) ?
C5 C4 1.390(5) ?
C5 C6 1.483(5) ?
C2 C1 1.368(6) ?
C2 C3 1.371(7) ?
C2 H2 0.9300 ?
C3 C4 1.367(7) ?
C3 H3 0.9300 ?
C6 C7 1.385(5) ?
S1 O1 1.536(2) ?
S1 C12 1.762(4) ?
S1 C13 1.772(4) ?
C9 C8 1.348(7) ?
C9 C10 1.394(6) ?
C9 H9 0.9300 ?
C12 H12C 0.9600 ?
C12 H12B 0.9600 ?
C12 H12A 0.9600 ?
C13 H13A 0.9600 ?
C13 H13B 0.9600 ?
C13 H13C 0.9600 ?
C8 C7 1.376(7) ?
C8 H8 0.9300 ?
C1 H1 0.9300 ?
C7 H7 0.9300 ?
C4 H4 0.9300 ?

loop_
_geom_hbond_atom_site_label_D
_geom_hbond_atom_site_label_H
_geom_hbond_atom_site_label_A
_geom_hbond_site_symmetry_A
_geom_hbond_distance_DH
_geom_hbond_distance_HA
_geom_hbond_distance_DA
_geom_hbond_angle_DHA
_geom_hbond_publ_flag
C1 H1 Cl2 . 0.93 2.75 3.348(5) 123 yes
C11 H11B Cl3 . 0.96 2.56 3.358(6) 140 yes
C13 H13A O1 3_675 0.96 2.47 3.419(6) 169 yes
C13 H13C Cl2 4_564 0.96 2.82 3.612(5) 141 yes

loop_
_geom_torsion_atom_site_label_1
_geom_torsion_atom_site_label_2
_geom_torsion_atom_site_label_3
_geom_torsion_atom_site_label_4
_geom_torsion
C1 N1 C5 C4 2.8(5)
In1 N1 C5 C4 -174.4(3)
C1 N1 C5 C6 -175.5(3)
In1 N1 C5 C6 7.3(4)
C1 C2 C3 C4 0.6(7)
C1 N1 In1 O1 -109.3(3)
C5 N1 In1 O1 67.8(2)
C1 N1 In1 N2 170.9(3)
C5 N1 In1 N2 -12.0(2)
C1 N1 In1 Cl3 -129.4(4)
C5 N1 In1 Cl3 47.8(6)
C1 N1 In1 Cl1 81.2(3)
C5 N1 In1 Cl1 -101.6(2)
C1 N1 In1 Cl2 -18.5(3)
C5 N1 In1 Cl2 158.7(2)
C10 N2 In1 O1 100.7(3)
C6 N2 In1 O1 -67.7(2)
C10 N2 In1 N1 -176.0(3)
C6 N2 In1 N1 15.6(2)
C10 N2 In1 Cl3 14.2(3)
C6 N2 In1 Cl3 -154.2(2)
C10 N2 In1 Cl1 -84.9(3)
C6 N2 In1 Cl1 106.7(2)
C10 N2 In1 Cl2 155.7(2)
C6 N2 In1 Cl2 -12.7(4)
C10 N2 C6 C7 -4.7(5)
In1 N2 C6 C7 164.9(3)
C10 N2 C6 C5 172.7(3)
In1 N2 C6 C5 -17.8(4)
N1 C5 C6 N2 7.9(5)
C4 C5 C6 N2 -170.3(3)
N1 C5 C6 C7 -174.6(3)
C4 C5 C6 C7 7.1(5)
C6 N2 C10 C9 4.4(5)
In1 N2 C10 C9 -163.4(3)
C6 N2 C10 C11 -175.5(4)
In1 N2 C10 C11 16.7(5)
C8 C9 C10 N2 -1.3(6)
C8 C9 C10 C11 178.6(5)
C10 C9 C8 C7 -1.7(7)
C5 N1 C1 C2 -2.3(6)
In1 N1 C1 C2 174.8(3)
C3 C2 C1 N1 0.6(7)
C9 C8 C7 C6 1.5(7)
N2 C6 C7 C8 1.7(6)
C5 C6 C7 C8 -175.6(4)
C12 S1 O1 In1 -112.8(2)
C13 S1 O1 In1 143.3(2)
N1 In1 O1 S1 -139.25(18)
N2 In1 O1 S1 -66.10(17)
Cl3 In1 O1 S1 36.81(16)
Cl1 In1 O1 S1 -89.9(3)
Cl2 In1 O1 S1 130.27(16)
C2 C3 C4 C5 -0.1(7)
N1 C5 C4 C3 -1.7(6)
C6 C5 C4 C3 176.5(4)
